data_7105412
loop_
_publ_author_name
'Zhang, Li'
'Xu, Guan-Cheng'
'Xu, Hong-Bin'
'Zhang, Teng'
'Wang, Zhe-Ming'
'Yuan, Mei'
'Gao, Song'

_publ_section_title
;
 Abrupt spin transition around room temperature and light induced
 properties in FeII complexes with N4O2 coordination sphere
;
_journal_issue 15
_journal_name_full 'Chemical Communications'
_journal_page_first 2554
_journal_paper_doi 10.1039/b925917a
_journal_volume 46
_journal_year 2010
_chemical_formula_moiety 'C30 H28 Fe N6 O6, C2 H6 O, Cl O4, H2O'
_chemical_formula_sum 'C32 H36 Cl Fe N6 O12'
_chemical_formula_weight 787.97
_chemical_name_systematic
;
?
;
_space_group_IT_number 14
_symmetry_cell_setting monoclinic
_symmetry_space_group_name_Hall '-P 2yn'
_symmetry_space_group_name_H-M 'P 1 21/n 1'
_atom_sites_solution_hydrogens geom
_atom_sites_solution_primary direct
_atom_sites_solution_secondary difmap
_audit_creation_method SHELXL-97
_cell_angle_alpha 90.00
_cell_angle_beta 108.41(3)
_cell_angle_gamma 90.00
_cell_formula_units_Z 4
_cell_length_a 12.716(3)
_cell_length_b 23.544(5)
_cell_length_c 12.907(3)
_cell_measurement_reflns_used 25332
_cell_measurement_temperature 290(2)
_cell_measurement_theta_max 26.373
_cell_measurement_theta_min 3.395
_cell_volume 3666.4(16)
_computing_cell_refinement 'HKL Scalepack (Otwinowski & Minor, 1997)'
_computing_data_collection 'KappaCCD (Nonius B. V., 1998)'
_computing_data_reduction 'HKL Denzo (Otwinowski & Minor, 1997) & maXus (Mackay et al., 1998)'
_computing_molecular_graphics 'Bruker SHELXTL V5.1 (Sheldrick, 1998)'
_computing_publication_material 'SHELXL-97 (Sheldrick, 1997)'
_computing_structure_refinement 'SHELXL-97 (Sheldrick, 1997)'
_computing_structure_solution 'SHELXS-97 (Sheldrick, 1997)'
_diffrn_ambient_temperature 290(2)
_diffrn_detector_area_resol_mean 9
_diffrn_measured_fraction_theta_full 0.993
_diffrn_measured_fraction_theta_max 0.993
_diffrn_measurement_device_type 'NONIUS kappaCCD'
_diffrn_measurement_method CCD
_diffrn_radiation_monochromator graphite
_diffrn_radiation_source 'fine-focus sealed tube'
_diffrn_radiation_type MoK\a
_diffrn_radiation_wavelength 0.71073
_diffrn_reflns_av_R_equivalents 0.0893
_diffrn_reflns_av_sigmaI/netI 0.0835
_diffrn_reflns_limit_h_max 15
_diffrn_reflns_limit_h_min -15
_diffrn_reflns_limit_k_max 27
_diffrn_reflns_limit_k_min -27
_diffrn_reflns_limit_l_max 15
_diffrn_reflns_limit_l_min -15
_diffrn_reflns_number 45225
_diffrn_reflns_theta_full 25.00
_diffrn_reflns_theta_max 25.00
_diffrn_reflns_theta_min 3.44
_diffrn_standards_decay_% 0
_exptl_absorpt_coefficient_mu 0.553
_exptl_absorpt_correction_T_max 0.950
_exptl_absorpt_correction_T_min 0.777
_exptl_absorpt_correction_type multi-scan
_exptl_absorpt_process_details
;
multi-scan from symmetry-related measurements
Sortav (Blessing 1995, 1997)
;
_exptl_crystal_colour 'dark green'
_exptl_crystal_density_diffrn 1.424
_exptl_crystal_density_method 'not measured'
_exptl_crystal_description block
_exptl_crystal_F_000 1628
_exptl_crystal_size_max 0.25
_exptl_crystal_size_mid 0.20
_exptl_crystal_size_min 0.10
_refine_diff_density_max 0.575
_refine_diff_density_min -0.400
_refine_diff_density_rms 0.068
_refine_ls_extinction_coef 0.0004(4)
_refine_ls_extinction_expression Fc^*^=kFc[1+0.001xFc^2^\l^3^/sin(2\q)]^-1/4^
_refine_ls_extinction_method SHELXL
_refine_ls_goodness_of_fit_ref 0.940
_refine_ls_hydrogen_treatment constr
_refine_ls_matrix_type full
_refine_ls_number_parameters 486
_refine_ls_number_reflns 6408
_refine_ls_number_restraints 0
_refine_ls_restrained_S_all 0.940
_refine_ls_R_factor_all 0.1194
_refine_ls_R_factor_gt 0.0586
_refine_ls_shift/su_max 0.000
_refine_ls_shift/su_mean 0.000
_refine_ls_structure_factor_coef Fsqd
_refine_ls_weighting_details 'calc w=1/[\s^2^(Fo^2^)+(0.1004P)^2^+0.0000P] where P=(Fo^2^+2Fc^2^)/3'
_refine_ls_weighting_scheme calc
_refine_ls_wR_factor_gt 0.1490
_refine_ls_wR_factor_ref 0.1679
_reflns_number_gt 3492
_reflns_number_total 6408
_reflns_threshold_expression >2sigma(I)
_cod_data_source_file b925917a.txt
_cod_data_source_block EtOH
_cod_depositor_comments
;
The following automatic conversions were performed:
'_symmetry_cell_setting' value 'Monoclinic' changed to 'monoclinic'
according to '/home/saulius/struct/CIF-dictionaries/cif_core.dic'
dictionary named 'cif_core.dic' version 2.4.1 from
2010-06-29.

'_refine_ls_hydrogen_treatment' value 'Constr' changed to
'constr' according to '/home/saulius/struct/CIF-dictionaries/cif_core.dic'
dictionary named 'cif_core.dic' version 2.4.1 from 2010-06-29.

Automatic conversion script
Id: cif_fix_enum 1527 2010-12-29 10:47:43Z saulius 
;
_cod_original_cell_volume 3666.6(13)
_cod_original_sg_symbol_H-M 'P 21/n'
_cod_database_code 7105412

loop_
_symmetry_equiv_pos_as_xyz
'x, y, z'
'-x+1/2, y+1/2, -z+1/2'
'-x, -y, -z'
'x-1/2, -y-1/2, z-1/2'

loop_
_atom_site_label
_atom_site_type_symbol
_atom_site_fract_x
_atom_site_fract_y
_atom_site_fract_z
_atom_site_U_iso_or_equiv
_atom_site_adp_type
_atom_site_occupancy
_atom_site_symmetry_multiplicity
_atom_site_calc_flag
_atom_site_refinement_flags
_atom_site_disorder_assembly
_atom_site_disorder_group
Fe1 Fe 0.26123(4) 0.06015(2) 0.50219(4) 0.0455(2) Uani 1 1 d . . .
C1 C 0.2420(4) 0.1885(2) 0.4366(4) 0.0623(12) Uani 1 1 d . . .
H1 H 0.2018 0.1918 0.4853 0.075 Uiso 1 1 calc R . .
C2 C 0.2597(4) 0.2361(2) 0.3845(4) 0.0736(14) Uani 1 1 d . . .
H2 H 0.2322 0.2711 0.3974 0.088 Uiso 1 1 calc R . .
C3 C 0.3185(4) 0.2316(2) 0.3131(4) 0.0725(14) Uani 1 1 d . . .
H3 H 0.3311 0.2635 0.2760 0.087 Uiso 1 1 calc R . .
C4 C 0.3594(3) 0.17884(19) 0.2963(4) 0.0581(12) Uani 1 1 d . . .
H4 H 0.4007 0.1752 0.2487 0.070 Uiso 1 1 calc R . .
C5 C 0.3388(3) 0.13249(18) 0.3500(3) 0.0446(10) Uani 1 1 d . . .
C6 C 0.3756(3) 0.07441(17) 0.3394(3) 0.0405(10) Uani 1 1 d . . .
C7 C 0.4681(4) 0.01685(19) 0.2334(4) 0.0617(12) Uani 1 1 d . . .
H7A H 0.4070 -0.0093 0.2034 0.074 Uiso 1 1 calc R . .
H7B H 0.5214 -0.0008 0.2960 0.074 Uiso 1 1 calc R . .
C8 C 0.5205(5) 0.0320(2) 0.1504(4) 0.103(2) Uani 1 1 d . . .
H8A H 0.4713 0.0559 0.0961 0.155 Uiso 1 1 calc R . .
H8B H 0.5357 -0.0020 0.1165 0.155 Uiso 1 1 calc R . .
H8C H 0.5885 0.0519 0.1845 0.155 Uiso 1 1 calc R . .
C9 C 0.3440(3) -0.04634(17) 0.4720(3) 0.0440(10) Uani 1 1 d . . .
C10 C 0.3610(3) -0.10806(17) 0.4877(3) 0.0421(10) Uani 1 1 d . . .
C11 C 0.3986(4) -0.14075(19) 0.4177(4) 0.0600(12) Uani 1 1 d . . .
H11 H 0.4137 -0.1234 0.3592 0.072 Uiso 1 1 calc R . .
C12 C 0.4141(4) -0.1986(2) 0.4327(4) 0.0670(13) Uani 1 1 d . . .
H12 H 0.4397 -0.2198 0.3848 0.080 Uiso 1 1 calc R . .
C13 C 0.3914(4) -0.2250(2) 0.5200(4) 0.0609(12) Uani 1 1 d . . .
C14 C 0.3536(4) -0.1920(2) 0.5894(4) 0.0632(12) Uani 1 1 d . . .
H14 H 0.3381 -0.2089 0.6480 0.076 Uiso 1 1 calc R . .
C15 C 0.3389(3) -0.13508(19) 0.5731(3) 0.0544(11) Uani 1 1 d . . .
H15 H 0.3131 -0.1139 0.6209 0.065 Uiso 1 1 calc R . .
C16 C 0.0802(4) 0.01860(19) 0.2850(3) 0.0598(12) Uani 1 1 d . . .
H16 H 0.1403 0.0082 0.2628 0.072 Uiso 1 1 calc R . .
C17 C -0.0246(4) 0.0083(2) 0.2153(4) 0.0658(13) Uani 1 1 d . . .
H17 H -0.0353 -0.0080 0.1472 0.079 Uiso 1 1 calc R . .
C18 C -0.1125(4) 0.0227(2) 0.2486(4) 0.0658(13) Uani 1 1 d . . .
H18 H -0.1845 0.0164 0.2030 0.079 Uiso 1 1 calc R . .
C19 C -0.0947(3) 0.04643(19) 0.3495(4) 0.0554(12) Uani 1 1 d . . .
H19 H -0.1543 0.0551 0.3739 0.066 Uiso 1 1 calc R . .
C20 C 0.0114(3) 0.05721(17) 0.4141(3) 0.0444(10) Uani 1 1 d . . .
C21 C 0.0407(3) 0.08407(18) 0.5232(3) 0.0505(11) Uani 1 1 d . . .
C22 C -0.0429(5) 0.1254(3) 0.6559(6) 0.108(2) Uani 1 1 d . . .
H22A H -0.1100 0.1186 0.6745 0.130 Uiso 1 1 calc R . .
H22B H 0.0207 0.1130 0.7157 0.130 Uiso 1 1 calc R . .
C23 C -0.0340(6) 0.1792(4) 0.6318(7) 0.143(3) Uani 1 1 d . . .
H23A H 0.0270 0.1836 0.6037 0.214 Uiso 1 1 calc R . .
H23B H -0.0212 0.2019 0.6964 0.214 Uiso 1 1 calc R . .
H23C H -0.1012 0.1913 0.5777 0.214 Uiso 1 1 calc R . .
C24 C 0.2949(3) 0.11105(16) 0.7057(3) 0.0443(10) Uani 1 1 d . . .
C25 C 0.3594(3) 0.13316(16) 0.8139(3) 0.0449(10) Uani 1 1 d . . .
C26 C 0.3074(4) 0.15871(19) 0.8823(3) 0.0600(12) Uani 1 1 d . . .
H26 H 0.2307 0.1625 0.8586 0.072 Uiso 1 1 calc R . .
C27 C 0.3671(4) 0.1782(2) 0.9831(4) 0.0659(13) Uani 1 1 d . . .
H27 H 0.3308 0.1948 1.0277 0.079 Uiso 1 1 calc R . .
C28 C 0.4810(4) 0.1734(2) 1.0193(4) 0.0624(12) Uani 1 1 d . . .
C29 C 0.5361(3) 0.14916(19) 0.9523(3) 0.0567(11) Uani 1 1 d . . .
H29 H 0.6130 0.1462 0.9757 0.068 Uiso 1 1 calc R . .
C30 C 0.4741(3) 0.12958(17) 0.8507(3) 0.0521(11) Uani 1 1 d . . .
H30 H 0.5103 0.1135 0.8055 0.062 Uiso 1 1 calc R . .
C31 C 0.9320(6) 0.2047(3) 0.2913(6) 0.140(3) Uani 1 1 d . . .
H31A H 0.9178 0.1895 0.3546 0.210 Uiso 1 1 calc R . .
H31B H 0.9759 0.2385 0.3110 0.210 Uiso 1 1 calc R . .
H31C H 0.9713 0.1771 0.2630 0.210 Uiso 1 1 calc R . .
C32 C 0.8316(6) 0.2177(3) 0.2118(6) 0.122(2) Uani 1 1 d . . .
H32A H 0.7941 0.2463 0.2413 0.146 Uiso 1 1 calc R . .
H32B H 0.8478 0.2345 0.1499 0.146 Uiso 1 1 calc R . .
Cl1 Cl 0.81591(13) 0.08686(8) 0.93787(13) 0.0999(5) Uani 1 1 d . . .
N1 N 0.2795(3) 0.13738(14) 0.4212(3) 0.0484(8) Uani 1 1 d . . .
N2 N 0.3520(2) 0.03738(15) 0.4000(2) 0.0434(8) Uani 1 1 d . . .
N3 N 0.3790(2) -0.02026(14) 0.3994(3) 0.0464(8) Uani 1 1 d . . .
N4 N 0.1002(3) 0.04296(14) 0.3836(3) 0.0485(8) Uani 1 1 d . . .
N5 N 0.1451(3) 0.09006(14) 0.5730(2) 0.0460(8) Uani 1 1 d . . .
N6 N 0.1865(3) 0.11388(14) 0.6756(3) 0.0511(9) Uani 1 1 d . . .
O1 O 0.2939(2) -0.01975(11) 0.5331(2) 0.0494(7) Uani 1 1 d . . .
O2 O 0.4038(3) -0.28067(14) 0.5412(3) 0.0889(11) Uani 1 1 d . . .
H2A H 0.4473 -0.2939 0.5124 0.133 Uiso 1 1 calc R . .
O3 O 0.4279(2) 0.07069(11) 0.2649(2) 0.0570(8) Uani 1 1 d . . .
O4 O 0.3491(2) 0.08920(12) 0.6446(2) 0.0530(7) Uani 1 1 d . . .
O5 O 0.5376(3) 0.19178(18) 1.1220(2) 0.0872(11) Uani 1 1 d . . .
H5 H 0.6041 0.1861 1.1345 0.131 Uiso 1 1 calc R . .
O6 O -0.0471(2) 0.09705(16) 0.5519(3) 0.0827(11) Uani 1 1 d . . .
O7 O 0.7597(3) 0.1731(2) 0.1744(4) 0.1304(18) Uani 1 1 d . . .
H7 H 0.7914 0.1476 0.1528 0.196 Uiso 1 1 calc R . .
O8 O 0.4104(4) 0.6378(2) 0.3955(4) 0.059(2) Uani 0.618(8) 1 d P A 1
O9 O 0.8534(4) 0.1225(2) 1.0281(4) 0.1368(18) Uani 1 1 d . . .
O10 O 0.9003(4) 0.0561(3) 0.9266(5) 0.187(3) Uani 1 1 d . . .
O11 O 0.7465(5) 0.0439(3) 0.9735(6) 0.207(3) Uani 1 1 d . . .
O12 O 0.7432(5) 0.1145(3) 0.8502(4) 0.170(2) Uani 1 1 d . . .
O8A O 0.3467(6) 0.5951(3) 0.4295(6) 0.054(3) Uani 0.382(8) 1 d P A 2

loop_
_atom_site_aniso_label
_atom_site_aniso_U_11
_atom_site_aniso_U_22
_atom_site_aniso_U_33
_atom_site_aniso_U_23
_atom_site_aniso_U_13
_atom_site_aniso_U_12
Fe1 0.0456(4) 0.0484(4) 0.0467(4) -0.0040(3) 0.0207(3) 0.0034(3)
C1 0.063(3) 0.054(3) 0.077(3) -0.005(3) 0.030(2) 0.009(2)
C2 0.083(3) 0.046(3) 0.100(4) 0.001(3) 0.040(3) 0.004(3)
C3 0.081(3) 0.051(3) 0.092(4) 0.005(3) 0.037(3) -0.004(3)
C4 0.059(3) 0.053(3) 0.066(3) 0.002(2) 0.025(2) -0.005(2)
C5 0.040(2) 0.048(3) 0.047(2) -0.007(2) 0.0165(19) -0.0030(19)
C6 0.037(2) 0.045(3) 0.039(2) -0.0076(19) 0.0115(19) -0.0042(18)
C7 0.071(3) 0.062(3) 0.061(3) -0.001(2) 0.035(2) 0.010(2)
C8 0.160(6) 0.080(4) 0.107(5) 0.006(3) 0.097(5) 0.023(4)
C9 0.037(2) 0.049(3) 0.044(2) -0.008(2) 0.0100(19) -0.0010(19)
C10 0.042(2) 0.044(3) 0.042(2) -0.003(2) 0.0152(19) -0.0018(19)
C11 0.078(3) 0.047(3) 0.065(3) 0.000(2) 0.036(3) -0.001(2)
C12 0.089(3) 0.052(3) 0.068(3) -0.008(3) 0.035(3) 0.008(3)
C13 0.067(3) 0.044(3) 0.074(3) 0.004(3) 0.025(3) -0.002(2)
C14 0.080(3) 0.051(3) 0.068(3) 0.007(3) 0.038(3) -0.001(2)
C15 0.059(3) 0.054(3) 0.057(3) -0.004(2) 0.028(2) 0.000(2)
C16 0.058(3) 0.072(3) 0.053(3) -0.009(2) 0.023(2) 0.004(2)
C17 0.062(3) 0.077(4) 0.057(3) -0.016(3) 0.016(3) -0.004(3)
C18 0.050(3) 0.079(4) 0.063(3) -0.006(3) 0.009(2) -0.007(2)
C19 0.048(3) 0.060(3) 0.061(3) -0.004(2) 0.022(2) -0.001(2)
C20 0.039(2) 0.045(3) 0.052(3) -0.002(2) 0.019(2) 0.0025(19)
C21 0.045(3) 0.050(3) 0.061(3) -0.006(2) 0.023(2) 0.004(2)
C22 0.069(4) 0.116(6) 0.146(6) -0.033(5) 0.042(4) 0.002(4)
C23 0.108(5) 0.156(8) 0.164(7) 0.007(7) 0.043(5) 0.023(6)
C24 0.049(3) 0.037(2) 0.048(3) -0.004(2) 0.017(2) -0.0026(19)
C25 0.051(3) 0.038(2) 0.049(3) -0.002(2) 0.021(2) 0.0017(19)
C26 0.053(3) 0.074(3) 0.054(3) -0.007(2) 0.018(2) 0.002(2)
C27 0.058(3) 0.088(4) 0.053(3) -0.019(3) 0.020(2) 0.004(3)
C28 0.070(3) 0.073(3) 0.045(3) -0.010(2) 0.018(2) -0.002(3)
C29 0.051(2) 0.065(3) 0.053(3) -0.005(2) 0.014(2) 0.000(2)
C30 0.057(3) 0.052(3) 0.052(3) -0.003(2) 0.025(2) 0.004(2)
C31 0.124(6) 0.114(6) 0.149(7) -0.015(5) -0.004(5) 0.019(5)
C32 0.097(5) 0.120(6) 0.133(6) -0.048(5) 0.015(5) 0.000(5)
Cl1 0.0870(10) 0.1084(14) 0.0880(11) -0.0274(10) 0.0042(9) 0.0327(10)
N1 0.0491(19) 0.045(2) 0.052(2) -0.0071(17) 0.0172(17) -0.0016(17)
N2 0.0428(18) 0.044(2) 0.047(2) 0.0007(17) 0.0189(16) -0.0014(16)
N3 0.054(2) 0.042(2) 0.051(2) 0.0021(17) 0.0272(17) 0.0028(16)
N4 0.050(2) 0.049(2) 0.049(2) -0.0037(17) 0.0193(17) 0.0003(16)
N5 0.044(2) 0.051(2) 0.043(2) -0.0055(17) 0.0137(16) 0.0023(16)
N6 0.046(2) 0.060(2) 0.049(2) -0.0143(18) 0.0158(16) -0.0013(17)
O1 0.0535(16) 0.0499(18) 0.0541(17) 0.0025(14) 0.0304(14) 0.0086(13)
O2 0.110(3) 0.044(2) 0.131(3) 0.007(2) 0.066(2) 0.0046(19)
O3 0.0678(18) 0.051(2) 0.0654(19) -0.0003(15) 0.0396(16) 0.0045(14)
O4 0.0460(15) 0.067(2) 0.0481(16) -0.0118(15) 0.0181(13) 0.0089(14)
O5 0.070(2) 0.133(3) 0.053(2) -0.029(2) 0.0117(17) 0.000(2)
O6 0.0472(18) 0.125(3) 0.081(2) -0.048(2) 0.0283(16) -0.0025(18)
O7 0.073(2) 0.179(5) 0.124(4) -0.088(3) 0.010(2) -0.003(3)
O8 0.065(3) 0.052(4) 0.060(3) 0.009(2) 0.021(2) 0.031(3)
O9 0.130(4) 0.158(5) 0.112(3) -0.062(3) 0.025(3) 0.018(3)
O10 0.137(4) 0.214(6) 0.205(6) -0.089(4) 0.046(4) 0.080(4)
O11 0.179(6) 0.173(6) 0.238(7) 0.029(5) 0.020(5) -0.040(5)
O12 0.171(5) 0.216(6) 0.085(3) 0.018(3) -0.012(3) 0.053(4)
O8A 0.054(5) 0.038(5) 0.063(5) 0.006(4) 0.006(4) 0.012(4)

loop_
_atom_type_symbol
_atom_type_description
_atom_type_scat_dispersion_real
_atom_type_scat_dispersion_imag
_atom_type_scat_source
C C 0.0033 0.0016 'International Tables Vol C Tables 4.2.6.8 and 6.1.1.4'
H H 0.0000 0.0000 'International Tables Vol C Tables 4.2.6.8 and 6.1.1.4'
N N 0.0061 0.0033 'International Tables Vol C Tables 4.2.6.8 and 6.1.1.4'
O O 0.0106 0.0060 'International Tables Vol C Tables 4.2.6.8 and 6.1.1.4'
Cl Cl 0.1484 0.1585 'International Tables Vol C Tables 4.2.6.8 and 6.1.1.4'
Fe Fe 0.3463 0.8444 'International Tables Vol C Tables 4.2.6.8 and 6.1.1.4'

loop_
_geom_angle_atom_site_label_1
_geom_angle_atom_site_label_2
_geom_angle_atom_site_label_3
_geom_angle
_geom_angle_site_symmetry_1
_geom_angle_site_symmetry_3
_geom_angle_publ_flag
O1 Fe1 O4 97.16(12) . . ?
O1 Fe1 N2 75.77(12) . . ?
O4 Fe1 N2 114.90(11) . . ?
O1 Fe1 N5 111.86(11) . . ?
O4 Fe1 N5 75.12(11) . . ?
N2 Fe1 N5 167.26(13) . . ?
O1 Fe1 N1 150.71(11) . . ?
O4 Fe1 N1 92.52(12) . . ?
N2 Fe1 N1 75.07(13) . . ?
N5 Fe1 N1 97.32(12) . . ?
O1 Fe1 N4 93.29(12) . . ?
O4 Fe1 N4 149.55(11) . . ?
N2 Fe1 N4 95.37(12) . . ?
N5 Fe1 N4 74.44(12) . . ?
N1 Fe1 N4 92.15(12) . . ?
N1 C1 C2 123.1(4) . . ?
N1 C1 H1 118.4 . . ?
C2 C1 H1 118.4 . . ?
C3 C2 C1 118.8(4) . . ?
C3 C2 H2 120.6 . . ?
C1 C2 H2 120.6 . . ?
C2 C3 C4 119.2(4) . . ?
C2 C3 H3 120.4 . . ?
C4 C3 H3 120.4 . . ?
C5 C4 C3 119.7(4) . . ?
C5 C4 H4 120.2 . . ?
C3 C4 H4 120.2 . . ?
C4 C5 N1 120.7(4) . . ?
C4 C5 C6 125.5(3) . . ?
N1 C5 C6 113.7(3) . . ?
N2 C6 O3 131.9(4) . . ?
N2 C6 C5 116.0(3) . . ?
O3 C6 C5 112.1(3) . . ?
O3 C7 C8 105.6(4) . . ?
O3 C7 H7A 110.6 . . ?
C8 C7 H7A 110.6 . . ?
O3 C7 H7B 110.6 . . ?
C8 C7 H7B 110.6 . . ?
H7A C7 H7B 108.8 . . ?
C7 C8 H8A 109.5 . . ?
C7 C8 H8B 109.5 . . ?
H8A C8 H8B 109.5 . . ?
C7 C8 H8C 109.5 . . ?
H8A C8 H8C 109.5 . . ?
H8B C8 H8C 109.5 . . ?
N3 C9 O1 122.9(4) . . ?
N3 C9 C10 119.5(3) . . ?
O1 C9 C10 117.6(3) . . ?
C15 C10 C11 117.8(4) . . ?
C15 C10 C9 120.5(3) . . ?
C11 C10 C9 121.7(3) . . ?
C12 C11 C10 121.5(4) . . ?
C12 C11 H11 119.3 . . ?
C10 C11 H11 119.3 . . ?
C11 C12 C13 119.7(4) . . ?
C11 C12 H12 120.2 . . ?
C13 C12 H12 120.2 . . ?
O2 C13 C14 117.5(4) . . ?
O2 C13 C12 124.1(4) . . ?
C14 C13 C12 118.5(4) . . ?
C15 C14 C13 120.9(4) . . ?
C15 C14 H14 119.6 . . ?
C13 C14 H14 119.6 . . ?
C14 C15 C10 121.7(4) . . ?
C14 C15 H15 119.1 . . ?
C10 C15 H15 119.1 . . ?
N4 C16 C17 123.3(4) . . ?
N4 C16 H16 118.4 . . ?
C17 C16 H16 118.4 . . ?
C18 C17 C16 118.3(4) . . ?
C18 C17 H17 120.9 . . ?
C16 C17 H17 120.9 . . ?
C17 C18 C19 119.8(4) . . ?
C17 C18 H18 120.1 . . ?
C19 C18 H18 120.1 . . ?
C20 C19 C18 119.4(4) . . ?
C20 C19 H19 120.3 . . ?
C18 C19 H19 120.3 . . ?
N4 C20 C19 122.1(4) . . ?
N4 C20 C21 113.7(3) . . ?
C19 C20 C21 124.3(3) . . ?
N5 C21 O6 131.8(4) . . ?
N5 C21 C20 115.6(3) . . ?
O6 C21 C20 112.6(3) . . ?
C23 C22 O6 101.5(7) . . ?
C23 C22 H22A 111.5 . . ?
O6 C22 H22A 111.5 . . ?
C23 C22 H22B 111.5 . . ?
O6 C22 H22B 111.5 . . ?
H22A C22 H22B 109.3 . . ?
C22 C23 H23A 109.5 . . ?
C22 C23 H23B 109.5 . . ?
H23A C23 H23B 109.5 . . ?
C22 C23 H23C 109.5 . . ?
H23A C23 H23C 109.5 . . ?
H23B C23 H23C 109.5 . . ?
O4 C24 N6 123.2(3) . . ?
O4 C24 C25 118.1(3) . . ?
N6 C24 C25 118.7(3) . . ?
C30 C25 C26 117.9(4) . . ?
C30 C25 C24 120.8(3) . . ?
C26 C25 C24 121.3(4) . . ?
C27 C26 C25 121.1(4) . . ?
C27 C26 H26 119.4 . . ?
C25 C26 H26 119.4 . . ?
C26 C27 C28 120.4(4) . . ?
C26 C27 H27 119.8 . . ?
C28 C27 H27 119.8 . . ?
O5 C28 C27 118.6(4) . . ?
O5 C28 C29 121.2(4) . . ?
C27 C28 C29 120.1(4) . . ?
C30 C29 C28 118.6(4) . . ?
C30 C29 H29 120.7 . . ?
C28 C29 H29 120.7 . . ?
C29 C30 C25 121.9(4) . . ?
C29 C30 H30 119.0 . . ?
C25 C30 H30 119.0 . . ?
C32 C31 H31A 109.5 . . ?
C32 C31 H31B 109.5 . . ?
H31A C31 H31B 109.5 . . ?
C32 C31 H31C 109.5 . . ?
H31A C31 H31C 109.5 . . ?
H31B C31 H31C 109.5 . . ?
O7 C32 C31 116.3(7) . . ?
O7 C32 H32A 108.2 . . ?
C31 C32 H32A 108.2 . . ?
O7 C32 H32B 108.2 . . ?
C31 C32 H32B 108.2 . . ?
H32A C32 H32B 107.4 . . ?
O10 Cl1 O12 121.2(4) . . ?
O10 Cl1 O9 110.0(3) . . ?
O12 Cl1 O9 111.5(3) . . ?
O10 Cl1 O11 103.7(5) . . ?
O12 Cl1 O11 105.2(4) . . ?
O9 Cl1 O11 103.2(4) . . ?
C1 N1 C5 118.5(4) . . ?
C1 N1 Fe1 126.4(3) . . ?
C5 N1 Fe1 115.1(3) . . ?
C6 N2 N3 123.8(3) . . ?
C6 N2 Fe1 120.1(3) . . ?
N3 N2 Fe1 116.1(2) . . ?
C9 N3 N2 108.1(3) . . ?
C16 N4 C20 117.1(3) . . ?
C16 N4 Fe1 126.9(3) . . ?
C20 N4 Fe1 115.9(2) . . ?
C21 N5 N6 123.0(3) . . ?
C21 N5 Fe1 120.3(3) . . ?
N6 N5 Fe1 116.6(2) . . ?
C24 N6 N5 108.1(3) . . ?
C9 O1 Fe1 116.8(2) . . ?
C13 O2 H2A 109.5 . . ?
C6 O3 C7 123.5(3) . . ?
C24 O4 Fe1 117.0(2) . . ?
C28 O5 H5 109.5 . . ?
C21 O6 C22 124.5(4) . . ?
C32 O7 H7 109.5 . . ?

loop_
_geom_bond_atom_site_label_1
_geom_bond_atom_site_label_2
_geom_bond_distance
_geom_bond_site_symmetry_2
_geom_bond_publ_flag
Fe1 O1 1.941(3) . ?
Fe1 O4 1.948(3) . ?
Fe1 N2 2.079(3) . ?
Fe1 N5 2.089(3) . ?
Fe1 N1 2.146(3) . ?
Fe1 N4 2.173(3) . ?
C1 N1 1.331(5) . ?
C1 C2 1.364(6) . ?
C1 H1 0.9300 . ?
C2 C3 1.361(6) . ?
C2 H2 0.9300 . ?
C3 C4 1.391(6) . ?
C3 H3 0.9300 . ?
C4 C5 1.362(5) . ?
C4 H4 0.9300 . ?
C5 N1 1.365(4) . ?
C5 C6 1.466(5) . ?
C6 N2 1.269(5) . ?
C6 O3 1.334(4) . ?
C7 O3 1.471(5) . ?
C7 C8 1.473(6) . ?
C7 H7A 0.9700 . ?
C7 H7B 0.9700 . ?
C8 H8A 0.9600 . ?
C8 H8B 0.9600 . ?
C8 H8C 0.9600 . ?
C9 N3 1.310(5) . ?
C9 O1 1.318(4) . ?
C9 C10 1.474(5) . ?
C10 C15 1.376(5) . ?
C10 C11 1.381(5) . ?
C11 C12 1.381(6) . ?
C11 H11 0.9300 . ?
C12 C13 1.395(6) . ?
C12 H12 0.9300 . ?
C13 O2 1.339(5) . ?
C13 C14 1.381(6) . ?
C14 C15 1.360(5) . ?
C14 H14 0.9300 . ?
C15 H15 0.9300 . ?
C16 N4 1.345(5) . ?
C16 C17 1.373(6) . ?
C16 H16 0.9300 . ?
C17 C18 1.361(5) . ?
C17 H17 0.9300 . ?
C18 C19 1.369(6) . ?
C18 H18 0.9300 . ?
C19 C20 1.368(5) . ?
C19 H19 0.9300 . ?
C20 N4 1.350(4) . ?
C20 C21 1.480(5) . ?
C21 N5 1.287(5) . ?
C21 O6 1.318(4) . ?
C22 C23 1.317(8) . ?
C22 O6 1.486(7) . ?
C22 H22A 0.9700 . ?
C22 H22B 0.9700 . ?
C23 H23A 0.9600 . ?
C23 H23B 0.9600 . ?
C23 H23C 0.9600 . ?
C24 O4 1.306(4) . ?
C24 N6 1.311(5) . ?
C24 C25 1.473(5) . ?
C25 C30 1.387(5) . ?
C25 C26 1.394(5) . ?
C26 C27 1.362(6) . ?
C26 H26 0.9300 . ?
C27 C28 1.380(6) . ?
C27 H27 0.9300 . ?
C28 O5 1.363(5) . ?
C28 C29 1.396(5) . ?
C29 C30 1.379(5) . ?
C29 H29 0.9300 . ?
C30 H30 0.9300 . ?
C31 C32 1.396(8) . ?
C31 H31A 0.9600 . ?
C31 H31B 0.9600 . ?
C31 H31C 0.9600 . ?
C32 O7 1.375(7) . ?
C32 H32A 0.9700 . ?
C32 H32B 0.9700 . ?
Cl1 O10 1.340(4) . ?
Cl1 O12 1.377(5) . ?
Cl1 O9 1.392(4) . ?
Cl1 O11 1.506(7) . ?
N2 N3 1.400(4) . ?
N5 N6 1.381(4) . ?
O2 H2A 0.8200 . ?
O5 H5 0.8200 . ?
O7 H7 0.8200 . ?
